data_4128899
loop_
_publ_author_name
'Zheng, Qi'
'Kupper, Manuel'
'Xuan, Weimin'
'Oki, Hirofumi'
'Tsunashima, Ryo'
'Long, De-Liang'
'Cronin, Leroy'

_publ_section_title
;
 Anisotropic Polyoxometalate Cages Assembled via Layers of Heteroanion
 Templates.
;
_journal_issue 34
_journal_name_full 'Journal of the American Chemical Society'
_journal_page_first 13479
_journal_page_last 13486
_journal_paper_doi 10.1021/jacs.9b04533
_journal_volume 141
_journal_year 2019
_chemical_formula_sum 'C20 H112 Mo2 N10 Na O96 P Se W22'
_chemical_formula_weight 6398.69
_space_group_crystal_system cubic
_space_group_IT_number 205
_space_group_name_Hall '-P 2ac 2ab 3'
_space_group_name_H-M_alt 'P a -3'
_atom_sites_solution_primary direct
_atom_sites_solution_secondary difmap
_audit_creation_method SHELXL-2018/3
_cell_angle_alpha 90
_cell_angle_beta 90
_cell_angle_gamma 90
_cell_formula_units_Z 4
_cell_length_a 22.5570(18)
_cell_length_b 22.5570(18)
_cell_length_c 22.5570(18)
_cell_measurement_reflns_used 9960
_cell_measurement_temperature 150(2)
_cell_measurement_theta_max 24.9
_cell_measurement_theta_min 2.21
_cell_volume 11477.4(16)
_computing_cell_refinement Apex3
_computing_data_collection Apex3
_computing_data_reduction Apex3
_computing_molecular_graphics Diamond3
_computing_publication_material WinGX
_computing_structure_refinement 'SHELXL-2018/3 (Sheldrick, 2018)'
_computing_structure_solution 'SHELXS-97 (Sheldrick, 2008)'
_diffrn_ambient_temperature 150(2)
_diffrn_measured_fraction_theta_full 0.999
_diffrn_measured_fraction_theta_max 0.999
_diffrn_measurement_device_type 'Bruker Apex II Quasar'
_diffrn_measurement_method '\w & \f scans'
_diffrn_radiation_type MoK\a
_diffrn_radiation_wavelength 0.71073
_diffrn_reflns_av_R_equivalents 0.0583
_diffrn_reflns_av_unetI/netI 0.0137
_diffrn_reflns_Laue_measured_fraction_full 0.999
_diffrn_reflns_Laue_measured_fraction_max 0.999
_diffrn_reflns_limit_h_max 27
_diffrn_reflns_limit_h_min -27
_diffrn_reflns_limit_k_max 27
_diffrn_reflns_limit_k_min -27
_diffrn_reflns_limit_l_max 27
_diffrn_reflns_limit_l_min -27
_diffrn_reflns_number 161282
_diffrn_reflns_point_group_measured_fraction_full 0.999
_diffrn_reflns_point_group_measured_fraction_max 0.999
_diffrn_reflns_theta_full 25.242
_diffrn_reflns_theta_max 25.995
_diffrn_reflns_theta_min 2.019
_diffrn_source '1uS Microfocus x-ray'
_exptl_absorpt_coefficient_mu 22.599
_exptl_absorpt_correction_T_max 0.0309
_exptl_absorpt_correction_T_min 0.0072
_exptl_absorpt_correction_type empirical
_exptl_absorpt_process_details 'SADABS-2016/2 - Bruker AXS'
_exptl_crystal_colour blue
_exptl_crystal_density_diffrn 3.703
_exptl_crystal_density_method none
_exptl_crystal_description block
_exptl_crystal_F_000 11368
_exptl_crystal_size_max 0.149
_exptl_crystal_size_mid 0.070
_exptl_crystal_size_min 0.068
_refine_diff_density_max 1.99
_refine_diff_density_min -1.73
_refine_diff_density_rms 0.32
_refine_ls_extinction_method none
_refine_ls_goodness_of_fit_ref 1.214
_refine_ls_hydrogen_treatment undef
_refine_ls_matrix_type full
_refine_ls_number_parameters 212
_refine_ls_number_reflns 3776
_refine_ls_number_restraints 10
_refine_ls_restrained_S_all 1.214
_refine_ls_R_factor_all 0.1004
_refine_ls_R_factor_gt 0.0794
_refine_ls_shift/su_max 0.002
_refine_ls_shift/su_mean 0.000
_refine_ls_structure_factor_coef Fsqd
_refine_ls_weighting_details 'w=1/[\s^2^(Fo^2^)+(0.0748P)^2^+615.8228P] where P=(Fo^2^+2Fc^2^)/3'
_refine_ls_weighting_scheme calc
_refine_ls_wR_factor_gt 0.2043
_refine_ls_wR_factor_ref 0.2389
_reflns_Friedel_coverage 0.000
_reflns_number_gt 3000
_reflns_number_total 3776
_reflns_threshold_expression 'I > 2\s(I)'
_cod_data_source_file ja9b04533_si_007.cif
_cod_data_source_block qz631e_1
_cod_depositor_comments
;
The following automatic conversions were performed:

data item '_atom_sites_solution_primary' value 'direct methods' was
changed to 'direct'.

Automatic conversion script
Id: cif_fix_values 6909 2019-04-08 15:41:33Z antanas 
;
_cod_original_cell_volume 11477(3)
_cod_database_code 4128899
_shelx_shelxl_version_number 2018/3
_shelx_space_group_comment
;
The symmetry employed for this shelxl refinement is uniquely defined
by the following loop, which should always be used as a source of
symmetry information in preference to the above space-group names.
They are only intended as comments.
;
_shelx_estimated_absorpt_t_min 0.134
_shelx_estimated_absorpt_t_max 0.309

loop_
_space_group_symop_operation_xyz
'x, y, z'
'-x+1/2, -y, z+1/2'
'x+1/2, -y+1/2, -z'
'-x, y+1/2, -z+1/2'
'y, z, x'
'-y+1/2, -z, x+1/2'
'y+1/2, -z+1/2, -x'
'-y, z+1/2, -x+1/2'
'z, x, y'
'-z, x+1/2, -y+1/2'
'-z+1/2, -x, y+1/2'
'z+1/2, -x+1/2, -y'
'-x, -y, -z'
'x-1/2, y, -z-1/2'
'-x-1/2, y-1/2, z'
'x, -y-1/2, z-1/2'
'-y, -z, -x'
'y-1/2, z, -x-1/2'
'-y-1/2, z-1/2, x'
'y, -z-1/2, x-1/2'
'-z, -x, -y'
'z, -x-1/2, y-1/2'
'z-1/2, x, -y-1/2'
'-z-1/2, x-1/2, y'

loop_
_atom_site_label
_atom_site_type_symbol
_atom_site_fract_x
_atom_site_fract_y
_atom_site_fract_z
_atom_site_U_iso_or_equiv
_atom_site_adp_type
_atom_site_occupancy
_atom_site_site_symmetry_order
_atom_site_calc_flag
_atom_site_refinement_flags_posn
_atom_site_refinement_flags_adp
_atom_site_refinement_flags_occupancy
_atom_site_disorder_assembly
_atom_site_disorder_group
W1 W 0.89466(13) 0.23853(11) 0.66722(12) 0.0894(8) Uani 0.55 1 d . . P . 1
W2 W 1.03179(6) 0.16510(6) 0.65607(5) 0.0744(4) Uani 0.96 1 d . . P . .
W3 W 1.12685(5) 0.06643(5) 0.56105(6) 0.0678(4) Uani 0.96 1 d . . P . .
W4 W 0.96432(13) 0.22393(17) 0.52957(18) 0.0700(8) Uani 0.8 1 d . . P . 1
W1' W 0.9029(3) 0.1658(2) 0.7285(2) 0.1162(18) Uani 0.3 1 d . . P A 2
W4' W 0.9809(9) 0.2264(12) 0.5364(12) 0.046(4) Uani 0.1 1 d . U P B 2
Mo1' Mo 0.9029(3) 0.1658(2) 0.7285(2) 0.1162(18) Uani 0.1 1 d . . P C 2
Mo1 Mo 0.89466(13) 0.23853(11) 0.66722(12) 0.0894(8) Uani 0.05 1 d . . P . 1
Mo2 Mo 1.03179(6) 0.16510(6) 0.65607(5) 0.0744(4) Uani 0.04 1 d . . P . 1
Mo3 Mo 1.12685(5) 0.06643(5) 0.56105(6) 0.0678(4) Uani 0.04 1 d . . P . 1
Mo4 Mo 0.96432(13) 0.22393(17) 0.52957(18) 0.0700(8) Uani 0.1 1 d . . P . 1
Se1 Se 0.9142(3) 0.0858(3) 0.5858(3) 0.068(3) Uani 0.5 3 d S T P . 1
P1 P 0.9890(5) 0.0110(5) 0.5110(5) 0.043(7) Uani 0.5 3 d S T P . 1
O1 O 0.875(2) 0.302(2) 0.705(2) 0.122(15) Uiso 0.6 1 d . . P . 1
O2 O 0.9759(12) 0.2171(15) 0.6990(13) 0.150(14) Uani 1 1 d . . . . 1
O3 O 1.0929(11) 0.1929(10) 0.6881(11) 0.105(8) Uani 1 1 d . . . . 1
O4 O 1.0654(9) 0.1092(7) 0.6054(8) 0.072(5) Uani 1 1 d . . . . 1
O5 O 1.1883(10) 0.0974(11) 0.5885(10) 0.104(8) Uani 1 1 d . . . D 1
O6 O 1.1110(14) 0.1148(10) 0.4986(11) 0.117(10) Uani 1 1 d . . . E 1
O7 O 1.0063(10) 0.1644(7) 0.4888(8) 0.073(5) Uani 1 1 d . . . . 1
O8 O 0.9928(12) 0.2833(9) 0.4939(10) 0.095(7) Uani 1 1 d . . . . 1
O9 O 1.0216(14) 0.2187(11) 0.5917(11) 0.115(9) Uani 1 1 d . . . . 1
O10 O 1.0040(18) 0.1058(16) 0.7065(14) 0.168(15) Uani 1 1 d . . . . 1
O11 O 0.9416(13) 0.1551(15) 0.6068(13) 0.127(10) Uani 1 1 d . . . . 1
O12 O 0.9139(15) 0.2657(12) 0.582(2) 0.170(17) Uani 1 1 d . . . . 1
O13 O 1.0466(14) 0.0395(14) 0.4938(13) 0.053(7) Uani 0.5 1 d . . P . 1
O14 O 0.000000 0.500000 0.500000 0.07(2) Uiso 0.5 6 d S . P F 1
O15 O 0.1404(14) 0.3596(14) 0.6404(14) 0.118(16) Uiso 0.9 3 d S . P G 1
O16 O 0.224(4) 0.276(4) 0.724(4) 0.12(5) Uiso 0.3 3 d S . P H 1
O18 O 0.964(3) 0.190(3) 0.824(3) 0.070(18) Uiso 0.25 1 d . . P . 1
O19 O 0.933(4) 0.242(4) 0.842(4) 0.08(2) Uiso 0.25 1 d . . P I 2
O20 O 1.292(5) 0.166(5) 0.514(5) 0.10(3) Uiso 0.25 1 d . . P . .
O21 O 0.962(5) 0.385(5) 0.405(5) 0.11(3) Uiso 0.25 1 d . . P . .
O22 O 0.835(5) 0.459(5) 0.679(5) 0.11(3) Uiso 0.25 1 d . . P . .
N1 N 0.008(5) 0.347(5) 0.693(4) 0.16(3) Uiso 0.4 1 d D U P . .
C1 C 0.031(4) 0.339(4) 0.754(4) 0.10(3) Uiso 0.4 1 d D U P . .
C2 C -0.011(5) 0.380(5) 0.639(4) 0.12(3) Uiso 0.4 1 d D U P . .

loop_
_atom_site_aniso_label
_atom_site_aniso_U_11
_atom_site_aniso_U_22
_atom_site_aniso_U_33
_atom_site_aniso_U_23
_atom_site_aniso_U_13
_atom_site_aniso_U_12
W1 0.1094(19) 0.0689(13) 0.0900(16) -0.0234(12) 0.0043(14) 0.0109(12)
W2 0.0854(8) 0.0744(8) 0.0634(7) -0.0174(6) -0.0078(6) -0.0168(6)
W3 0.0552(6) 0.0632(7) 0.0851(8) -0.0018(5) -0.0197(5) -0.0097(5)
W4 0.0659(16) 0.0459(12) 0.098(2) 0.0055(11) -0.0065(13) 0.0004(11)
W1' 0.157(5) 0.106(3) 0.086(3) -0.042(3) 0.029(3) 0.007(3)
W4' 0.057(9) 0.028(5) 0.053(6) -0.009(4) -0.018(6) -0.014(6)
Mo1' 0.157(5) 0.106(3) 0.086(3) -0.042(3) 0.029(3) 0.007(3)
Mo1 0.1094(19) 0.0689(13) 0.0900(16) -0.0234(12) 0.0043(14) 0.0109(12)
Mo2 0.0854(8) 0.0744(8) 0.0634(7) -0.0174(6) -0.0078(6) -0.0168(6)
Mo3 0.0552(6) 0.0632(7) 0.0851(8) -0.0018(5) -0.0197(5) -0.0097(5)
Mo4 0.0659(16) 0.0459(12) 0.098(2) 0.0055(11) -0.0065(13) 0.0004(11)
Se1 0.068(3) 0.068(3) 0.068(3) 0.026(3) -0.026(3) -0.026(3)
P1 0.043(7) 0.043(7) 0.043(7) 0.031(8) -0.031(8) -0.031(8)
O2 0.100(18) 0.21(3) 0.14(2) -0.13(2) 0.031(16) -0.023(19)
O3 0.108(17) 0.087(15) 0.120(19) -0.039(14) -0.041(15) -0.021(13)
O4 0.097(14) 0.046(9) 0.073(11) -0.015(8) -0.024(10) 0.016(9)
O5 0.092(15) 0.14(2) 0.080(14) -0.001(13) -0.040(12) -0.058(15)
O6 0.18(3) 0.074(14) 0.098(17) -0.026(12) -0.064(17) 0.038(15)
O7 0.108(15) 0.046(9) 0.063(11) -0.007(8) -0.028(10) -0.002(9)
O8 0.124(19) 0.066(13) 0.096(15) 0.001(11) -0.021(14) -0.019(12)
O9 0.16(2) 0.087(16) 0.097(17) -0.021(13) -0.025(17) 0.030(16)
O10 0.23(4) 0.17(3) 0.11(2) -0.01(2) -0.04(2) -0.09(3)
O11 0.11(2) 0.16(3) 0.11(2) -0.005(19) 0.016(17) -0.011(18)
O12 0.15(3) 0.078(17) 0.29(5) 0.00(2) 0.09(3) 0.035(17)
O13 0.055(18) 0.060(19) 0.044(15) 0.007(14) -0.009(13) -0.008(14)

loop_
_atom_type_symbol
_atom_type_description
_atom_type_scat_dispersion_real
_atom_type_scat_dispersion_imag
_atom_type_scat_source
W W -0.8490 6.8722 'International Tables Vol C Tables 4.2.6.8 and 6.1.1.4'
Mo Mo -1.6832 0.6857 'International Tables Vol C Tables 4.2.6.8 and 6.1.1.4'
Se Se -0.0929 2.2259 'International Tables Vol C Tables 4.2.6.8 and 6.1.1.4'
P P 0.1023 0.0942 'International Tables Vol C Tables 4.2.6.8 and 6.1.1.4'
O O 0.0106 0.0060 'International Tables Vol C Tables 4.2.6.8 and 6.1.1.4'
N N 0.0061 0.0033 'International Tables Vol C Tables 4.2.6.8 and 6.1.1.4'
C C 0.0033 0.0016 'International Tables Vol C Tables 4.2.6.8 and 6.1.1.4'
H H 0.0000 0.0000 'International Tables Vol C Tables 4.2.6.8 and 6.1.1.4'
Na Na 0.0362 0.0249 'International Tables Vol C Tables 4.2.6.8 and 6.1.1.4'

loop_
_geom_angle_atom_site_label_1
_geom_angle_atom_site_label_2
_geom_angle_atom_site_label_3
_geom_angle
_geom_angle_site_symmetry_1
_geom_angle_site_symmetry_3
O1 W1 O2 104.7(17) . .
O1 W1 O12 105.4(18) . .
O2 W1 O12 102.1(13) . .
O3 W2 O4 100.5(10) . .
O3 W2 O10 106.3(14) . .
O4 W2 O10 91.5(14) . .
O3 W2 O9 101.0(13) . .
O4 W2 O9 90.6(9) . .
O10 W2 O9 151.7(15) . .
O3 W2 O2 95.3(11) . .
O4 W2 O2 164.2(9) . .
O10 W2 O2 85.0(17) . .
O9 W2 O2 85.4(14) . .
O3 W2 O11 163.6(12) . .
O4 W2 O11 89.9(10) . .
O10 W2 O11 85.9(13) . .
O9 W2 O11 65.9(12) . .
O2 W2 O11 74.6(10) . .
O5 W3 O6 101.5(12) . .
O5 W3 O6 103.0(12) . 20_665
O6 W3 O6 155.5(18) . 20_665
O5 W3 O7 98.2(11) . 20_665
O6 W3 O7 88.8(9) . 20_665
O6 W3 O7 86.7(10) 20_665 20_665
O5 W3 O4 101.0(11) . .
O6 W3 O4 87.8(10) . .
O6 W3 O4 88.6(9) 20_665 .
O7 W3 O4 160.8(8) 20_665 .
O5 W3 O13 164.1(11) . 20_665
O6 W3 O13 94.2(12) . 20_665
O6 W3 O13 61.4(11) 20_665 20_665
O7 W3 O13 84.8(9) 20_665 20_665
O4 W3 O13 76.7(10) . 20_665
O5 W3 O13 161.9(10) . .
O6 W3 O13 61.5(11) . .
O6 W3 O13 94.1(12) 20_665 .
O7 W3 O13 76.7(9) 20_665 .
O4 W3 O13 85.2(9) . .
O13 W3 O13 33.9(11) 20_665 .
O8 W4 O10 107.9(14) . 8_646
O8 W4 O7 98.2(11) . .
O10 W4 O7 94.6(14) 8_646 .
O8 W4 O12 97.5(13) . .
O10 W4 O12 81.0(19) 8_646 .
O7 W4 O12 164.3(11) . .
O8 W4 O9 98.1(12) . .
O10 W4 O9 153.0(16) 8_646 .
O7 W4 O9 88.5(9) . .
O12 W4 O9 88.8(16) . .
O8 W4 O11 160.7(11) . .
O10 W4 O11 88.7(14) 8_646 .
O7 W4 O11 90.0(9) . .
O12 W4 O11 74.8(13) . .
O9 W4 O11 64.5(12) . .
O11 Se1 O11 99.7(12) 8_646 11_665
O11 Se1 O11 99.7(12) 8_646 .
O11 Se1 O11 99.7(12) 11_665 .
P1 P1 O13 79.4(16) 13_756 13_756
P1 P1 O13 79.4(16) 13_756 20_665
O13 P1 O13 116.7(10) 13_756 20_665
P1 P1 O13 79.4(16) 13_756 23_646
O13 P1 O13 116.7(10) 13_756 23_646
O13 P1 O13 116.7(10) 20_665 23_646
P1 P1 O13 66.3(14) 13_756 8_646
O13 P1 O13 58.4(6) 13_756 8_646
O13 P1 O13 145.6(16) 20_665 8_646
O13 P1 O13 58.4(6) 23_646 8_646
P1 P1 O13 66.3(14) 13_756 11_665
O13 P1 O13 58.4(6) 13_756 11_665
O13 P1 O13 58.4(6) 20_665 11_665
O13 P1 O13 145.6(16) 23_646 11_665
O13 P1 O13 104.9(16) 8_646 11_665
P1 P1 O13 66.3(14) 13_756 .
O13 P1 O13 145.6(16) 13_756 .
O13 P1 O13 58.4(6) 20_665 .
O13 P1 O13 58.4(6) 23_646 .
O13 P1 O13 104.9(16) 8_646 .
O13 P1 O13 104.9(16) 11_665 .
W2 O2 W1 123.0(12) . .
W2 O4 W3 158.9(11) . .
W3 O6 W3 144.4(17) . 23_646
W4 O7 W3 160.2(11) . 23_646
W2 O9 W4 132.9(17) . .
W4 O10 W2 155.0(18) 11_665 .
Se1 O11 W2 121.6(16) . .
Se1 O11 W4 117.3(14) . .
W2 O11 W4 95.6(10) . .
W4 O12 W1 124.1(16) . .
P1 O13 O13 64.4(5) 13_756 20_665
P1 O13 O13 64.4(5) 13_756 23_646
O13 O13 O13 114(2) 20_665 23_646
P1 O13 P1 34.4(16) 13_756 .
O13 O13 P1 57.2(9) 20_665 .
O13 O13 P1 57.2(9) 23_646 .
P1 O13 W3 134.3(17) 13_756 23_646
O13 O13 W3 157(3) 20_665 23_646
O13 O13 W3 73.9(17) 23_646 23_646
P1 O13 W3 127.7(18) . 23_646
P1 O13 W3 132.7(18) 13_756 .
O13 O13 W3 72.2(17) 20_665 .
O13 O13 W3 158(3) 23_646 .
P1 O13 W3 126.1(16) . .
W3 O13 W3 92.7(10) 23_646 .
O20 O18 O22 28(6) 12_566 19_755
O22 O20 O18 112(10) 21_766 6_664
O20 O22 O18 40(10) 17_667 22_576
C1 N1 C2 156(10) . .

loop_
_geom_bond_atom_site_label_1
_geom_bond_atom_site_label_2
_geom_bond_distance
_geom_bond_site_symmetry_2
W1 O1 1.73(5) .
W1 O2 2.03(3) .
W1 O12 2.06(4) .
W2 O3 1.68(2) .
W2 O4 1.863(17) .
W2 O10 1.87(3) .
W2 O9 1.90(3) .
W2 O2 1.98(2) .
W2 O11 2.33(3) .
W3 O5 1.671(17) .
W3 O6 1.82(2) .
W3 O6 1.87(2) 20_665
W3 O7 1.95(2) 20_665
W3 O4 1.963(19) .
W3 O13 2.42(3) 20_665
W3 O13 2.44(3) .
W4 O8 1.69(2) .
W4 O10 1.80(3) 8_646
W4 O7 1.88(2) .
W4 O12 1.89(3) .
W4 O9 1.91(3) .
W4 O11 2.39(3) .
Se1 O11 1.75(3) 8_646
Se1 O11 1.75(3) 11_665
Se1 O11 1.75(3) .
P1 P1 0.86(4) 13_756
P1 O13 1.40(3) 13_756
P1 O13 1.40(3) 20_665
P1 O13 1.40(3) 23_646
P1 O13 1.50(3) 8_646
P1 O13 1.50(3) 11_665
P1 O13 1.50(3) .
O13 O13 1.42(3) 20_665
O13 O13 1.42(3) 23_646
O18 O20 1.23(12) 12_566
O18 O22 1.78(14) 19_755
O20 O22 0.90(13) 21_766
N1 C1 1.50(2) .
N1 C2 1.50(2) .
